data_7129070
loop_
_publ_author_name
'Guo, Zhifang'
'Blair, Victoria L.'
'Deacon, Glen B.'
'Junk, Peter C.'

_publ_section_title
;
 A simple one-pot route to stable formamidinatoiodidolanthanoid(III)
 complexes from lanthanoid metals.
;
_journal_issue 87
_journal_name_full 'Chemical communications (Cambridge, England)'
_journal_page_first 11513
_journal_page_last 11516
_journal_paper_doi 10.1039/d1cc04080d
_journal_volume 57
_journal_year 2021
_chemical_formula_moiety 'C34 H30 Er F8 I N4 O2'
_chemical_formula_sum 'C34 H30 Er F8 I N4 O2'
_chemical_formula_weight 972.78
_space_group_crystal_system monoclinic
_space_group_IT_number 15
_space_group_name_Hall '-C 2yc'
_space_group_name_H-M_alt 'C 1 2/c 1'
_atom_sites_solution_hydrogens geom
_atom_sites_solution_primary dual
_audit_creation_date 2018-07-09
_audit_creation_method
;
Olex2 1.2
(compiled 2018.05.29 svn.r3508 for OlexSys, GUI svn.r5506)
;
_audit_update_record
;
2021-05-11 deposited with the CCDC.	2021-10-08 downloaded from the CCDC.
;
_cell_angle_alpha 90
_cell_angle_beta 106.344(2)
_cell_angle_gamma 90
_cell_formula_units_Z 4
_cell_length_a 15.9339(5)
_cell_length_b 11.8086(3)
_cell_length_c 18.6639(5)
_cell_measurement_reflns_used 3847
_cell_measurement_temperature 123(2)
_cell_measurement_theta_max 27.883
_cell_measurement_theta_min 2.627
_cell_volume 3369.83(17)
_computing_cell_refinement 'SAINT v8.34A (Bruker, 2013)'
_computing_data_reduction 'SAINT v8.34A (Bruker, 2013)'
_computing_molecular_graphics 'Olex2 (Dolomanov et al., 2009)'
_computing_publication_material 'Olex2 (Dolomanov et al., 2009)'
_computing_structure_refinement 'ShelXL (Sheldrick, 2015)'
_computing_structure_solution 'ShelXT (Sheldrick, 2015)'
_diffrn_ambient_temperature 123(2)
_diffrn_measured_fraction_theta_full 0.998
_diffrn_measured_fraction_theta_max 0.998
_diffrn_measurement_device_type 'Bruker APEX-II CCD'
_diffrn_measurement_method '\f and \w scans'
_diffrn_radiation_monochromator graphite
_diffrn_radiation_type MoK\a
_diffrn_radiation_wavelength 0.71073
_diffrn_reflns_av_R_equivalents 0.0321
_diffrn_reflns_av_unetI/netI 0.0299
_diffrn_reflns_Laue_measured_fraction_full 0.998
_diffrn_reflns_Laue_measured_fraction_max 0.998
_diffrn_reflns_limit_h_max 20
_diffrn_reflns_limit_h_min -15
_diffrn_reflns_limit_k_max 14
_diffrn_reflns_limit_k_min -15
_diffrn_reflns_limit_l_max 22
_diffrn_reflns_limit_l_min -24
_diffrn_reflns_number 13071
_diffrn_reflns_point_group_measured_fraction_full 0.998
_diffrn_reflns_point_group_measured_fraction_max 0.998
_diffrn_reflns_theta_full 25.242
_diffrn_reflns_theta_max 27.475
_diffrn_reflns_theta_min 2.179
_diffrn_standards_number 0
_exptl_absorpt_coefficient_mu 3.489
_exptl_absorpt_correction_T_max 0.7456
_exptl_absorpt_correction_T_min 0.6653
_exptl_absorpt_correction_type multi-scan
_exptl_absorpt_process_details
'SADABS-2014/3 (Bruker,2014/3) was used for absorption correction. wR2(int) was 0.0525 before and 0.0396 after correction. The Ratio of minimum to maximum transmission is 0.8923. The \l/2 correction factor is 0.00150.'
_exptl_crystal_colour colourless
_exptl_crystal_colour_primary colourless
_exptl_crystal_density_diffrn 1.917
_exptl_crystal_description block
_exptl_crystal_F_000 1884
_exptl_crystal_size_max 0.2
_exptl_crystal_size_mid 0.16
_exptl_crystal_size_min 0.1
_refine_diff_density_max 0.483
_refine_diff_density_min -0.470
_refine_diff_density_rms 0.095
_refine_ls_extinction_method none
_refine_ls_goodness_of_fit_ref 1.015
_refine_ls_hydrogen_treatment constr
_refine_ls_matrix_type full
_refine_ls_number_parameters 227
_refine_ls_number_reflns 3847
_refine_ls_number_restraints 0
_refine_ls_restrained_S_all 1.015
_refine_ls_R_factor_all 0.0273
_refine_ls_R_factor_gt 0.0205
_refine_ls_shift/su_max 0.001
_refine_ls_shift/su_mean 0.000
_refine_ls_structure_factor_coef Fsqd
_refine_ls_weighting_details 'w=1/[\s^2^(Fo^2^)+(0.0188P)^2^+2.4799P] where P=(Fo^2^+2Fc^2^)/3'
_refine_ls_weighting_scheme calc
_refine_ls_wR_factor_gt 0.0423
_refine_ls_wR_factor_ref 0.0445
_reflns_Friedel_coverage 0.000
_reflns_number_gt 3355
_reflns_number_total 3847
_reflns_threshold_expression 'I > 2\s(I)'
_cod_data_source_file d1cc04080d2.cif
_cod_data_source_block c2c
_cod_depositor_comments 'Adding full bibliography for 7129070--7129084.cif.'
_cod_database_code 7129070
_shelx_shelxl_version_number 2018/3
_shelx_space_group_comment
;
The symmetry employed for this shelxl refinement is uniquely defined
by the following loop, which should always be used as a source of
symmetry information in preference to the above space-group names.
They are only intended as comments.
;
_shelx_estimated_absorpt_t_max 0.722
_shelx_estimated_absorpt_t_min 0.542
_olex2_refinement_description
;
1. Fixed Uiso
 At 1.2 times of:
  All C(H) groups, All C(H,H) groups
2.a Secondary CH2 refined with riding coordinates:
 C14(H14A,H14B), C16(H16A,H16B), C17(H17A,H17B), C15(H15A,H15B)
2.b Aromatic/amide H refined with riding coordinates:
 C7(H7), C2(H2), C3(H3), C4(H4), C10(H10), C11(H11), C12(H12)
;
_olex2_submission_special_instructions 'No special instructions were received'

loop_
_space_group_symop_operation_xyz
'x, y, z'
'-x, y, -z+1/2'
'x+1/2, y+1/2, z'
'-x+1/2, y+1/2, -z+1/2'
'-x, -y, -z'
'x, -y, z-1/2'
'-x+1/2, -y+1/2, -z'
'x+1/2, -y+1/2, z-1/2'

loop_
_atom_site_label
_atom_site_type_symbol
_atom_site_fract_x
_atom_site_fract_y
_atom_site_fract_z
_atom_site_U_iso_or_equiv
_atom_site_adp_type
_atom_site_occupancy
_atom_site_site_symmetry_order
_atom_site_calc_flag
_atom_site_refinement_flags_posn
_atom_site_refinement_flags_adp
_atom_site_refinement_flags_occupancy
_atom_site_disorder_assembly
_atom_site_disorder_group
Er1 Er 0.500000 0.49300(2) 0.750000 0.01136(5) Uani 1 2 d S T P . .
I1 I 0.500000 0.23997(2) 0.750000 0.01903(6) Uani 1 2 d S T P . .
F1 F 0.56669(9) 0.81860(13) 0.69481(8) 0.0206(3) Uani 1 1 d . . . . .
F2 F 0.28122(10) 0.69132(14) 0.58146(9) 0.0242(4) Uani 1 1 d . . . . .
O1 O 0.64365(11) 0.50785(16) 0.74896(10) 0.0192(4) Uani 1 1 d . . . . .
F3 F 0.30566(10) 0.41689(15) 0.51735(9) 0.0297(4) Uani 1 1 d . . . . .
F4 F 0.60242(10) 0.31988(15) 0.60751(10) 0.0292(4) Uani 1 1 d . . . . .
N2 N 0.47026(14) 0.46023(19) 0.61878(12) 0.0163(5) Uani 1 1 d . . . . .
N1 N 0.45662(14) 0.63894(18) 0.65476(12) 0.0147(4) Uani 1 1 d . . . . .
C1 C 0.48120(17) 0.8417(2) 0.66027(14) 0.0162(5) Uani 1 1 d . . . . .
C6 C 0.42600(16) 0.7494(2) 0.63871(13) 0.0145(5) Uani 1 1 d . . . . .
C14 C 0.72137(17) 0.4712(3) 0.80688(16) 0.0249(6) Uani 1 1 d . . . . .
H14A H 0.731668 0.389172 0.802182 0.030 Uiso 1 1 calc R . . . .
H14B H 0.714447 0.485882 0.857127 0.030 Uiso 1 1 calc R . . . .
C7 C 0.44210(16) 0.5640(2) 0.59991(14) 0.0149(5) Uani 1 1 d . . . . .
H7 H 0.413013 0.583911 0.549735 0.018 Uiso 1 1 calc R . . . .
C2 C 0.45570(18) 0.9525(2) 0.64731(14) 0.0187(6) Uani 1 1 d . . . . .
H2 H 0.496465 1.012400 0.663288 0.022 Uiso 1 1 calc R . . . .
C5 C 0.33948(16) 0.7776(2) 0.60267(14) 0.0180(5) Uani 1 1 d . . . . .
C3 C 0.36904(19) 0.9748(2) 0.61034(15) 0.0217(6) Uani 1 1 d . . . . .
H3 H 0.349886 1.050827 0.600247 0.026 Uiso 1 1 calc R . . . .
C9 C 0.37332(18) 0.3469(2) 0.51763(15) 0.0213(6) Uani 1 1 d . . . . .
C4 C 0.31020(18) 0.8866(2) 0.58802(15) 0.0210(6) Uani 1 1 d . . . . .
H4 H 0.250551 0.901486 0.562989 0.025 Uiso 1 1 calc R . . . .
C8 C 0.45486(18) 0.3728(2) 0.56626(14) 0.0176(6) Uani 1 1 d . . . . .
C10 C 0.3568(2) 0.2523(3) 0.47252(15) 0.0279(7) Uani 1 1 d . . . . .
H10 H 0.299730 0.237655 0.440909 0.034 Uiso 1 1 calc R . . . .
C13 C 0.52073(18) 0.2967(2) 0.56384(15) 0.0215(6) Uani 1 1 d . . . . .
C16 C 0.75322(18) 0.6324(3) 0.74043(18) 0.0289(7) Uani 1 1 d . . . . .
H16A H 0.738412 0.698727 0.766987 0.035 Uiso 1 1 calc R . . . .
H16B H 0.790802 0.657270 0.709225 0.035 Uiso 1 1 calc R . . . .
C17 C 0.67256(17) 0.5740(2) 0.69451(15) 0.0220(6) Uani 1 1 d . . . . .
H17A H 0.627427 0.629654 0.669235 0.026 Uiso 1 1 calc R . . . .
H17B H 0.686040 0.524436 0.656436 0.026 Uiso 1 1 calc R . . . .
C15 C 0.79709(19) 0.5402(3) 0.79466(19) 0.0331(7) Uani 1 1 d . . . . .
H15A H 0.832869 0.573193 0.842221 0.040 Uiso 1 1 calc R . . . .
H15B H 0.835046 0.492563 0.773130 0.040 Uiso 1 1 calc R . . . .
C11 C 0.4250(2) 0.1792(3) 0.47433(16) 0.0305(7) Uani 1 1 d . . . . .
H11 H 0.414751 0.113133 0.444114 0.037 Uiso 1 1 calc R . . . .
C12 C 0.5078(2) 0.2017(3) 0.51973(16) 0.0286(7) Uani 1 1 d . . . . .
H12 H 0.555066 0.152222 0.520470 0.034 Uiso 1 1 calc R . . . .

loop_
_atom_site_aniso_label
_atom_site_aniso_U_11
_atom_site_aniso_U_22
_atom_site_aniso_U_33
_atom_site_aniso_U_23
_atom_site_aniso_U_13
_atom_site_aniso_U_12
Er1 0.01251(8) 0.00788(9) 0.01293(8) 0.000 0.00232(6) 0.000
I1 0.02976(14) 0.00779(13) 0.02186(12) 0.000 0.01106(10) 0.000
F1 0.0181(8) 0.0182(9) 0.0231(8) 0.0003(7) 0.0017(6) -0.0012(6)
F2 0.0188(8) 0.0179(9) 0.0320(9) -0.0016(7) 0.0009(7) -0.0030(6)
O1 0.0151(9) 0.0201(11) 0.0222(9) 0.0044(8) 0.0049(7) -0.0009(8)
F3 0.0271(9) 0.0235(10) 0.0313(9) -0.0029(8) -0.0033(7) 0.0028(7)
F4 0.0256(9) 0.0267(10) 0.0371(10) -0.0031(8) 0.0118(8) 0.0032(7)
N2 0.0219(12) 0.0107(11) 0.0159(11) -0.0010(9) 0.0045(9) 0.0010(9)
N1 0.0187(11) 0.0088(11) 0.0158(10) 0.0003(9) 0.0034(9) -0.0007(9)
C1 0.0195(13) 0.0162(15) 0.0132(12) -0.0011(10) 0.0054(10) -0.0002(10)
C6 0.0188(13) 0.0131(14) 0.0119(11) 0.0002(10) 0.0049(9) -0.0001(10)
C14 0.0179(14) 0.0248(17) 0.0291(15) 0.0057(12) 0.0015(11) 0.0063(11)
C7 0.0162(13) 0.0147(14) 0.0131(12) 0.0026(10) 0.0031(10) -0.0002(10)
C2 0.0275(15) 0.0104(13) 0.0184(13) -0.0006(10) 0.0070(11) -0.0019(11)
C5 0.0206(13) 0.0161(14) 0.0178(13) -0.0014(11) 0.0062(10) -0.0033(11)
C3 0.0333(16) 0.0103(14) 0.0227(14) 0.0013(10) 0.0099(12) 0.0067(11)
C9 0.0310(15) 0.0160(15) 0.0169(13) 0.0008(11) 0.0066(11) 0.0008(12)
C4 0.0198(14) 0.0191(16) 0.0228(14) 0.0013(11) 0.0039(11) 0.0055(11)
C8 0.0281(15) 0.0115(14) 0.0144(12) 0.0017(10) 0.0082(11) -0.0010(10)
C10 0.0428(18) 0.0226(17) 0.0181(14) -0.0052(12) 0.0082(12) -0.0118(13)
C13 0.0274(15) 0.0196(16) 0.0210(14) 0.0005(11) 0.0127(12) -0.0012(11)
C16 0.0216(16) 0.0263(18) 0.0406(18) 0.0003(14) 0.0117(14) -0.0049(12)
C17 0.0217(14) 0.0204(16) 0.0262(15) 0.0067(12) 0.0105(11) 0.0009(11)
C15 0.0165(15) 0.039(2) 0.0418(19) 0.0057(15) 0.0045(13) 0.0026(13)
C11 0.057(2) 0.0177(16) 0.0228(15) -0.0061(12) 0.0215(15) -0.0091(14)
C12 0.050(2) 0.0164(16) 0.0280(15) 0.0004(12) 0.0250(15) 0.0037(13)

loop_
_atom_type_symbol
_atom_type_description
_atom_type_scat_dispersion_real
_atom_type_scat_dispersion_imag
_atom_type_scat_source
C C 0.0033 0.0016 'International Tables Vol C Tables 4.2.6.8 and 6.1.1.4'
H H 0.0000 0.0000 'International Tables Vol C Tables 4.2.6.8 and 6.1.1.4'
Er Er -0.2586 4.9576 'International Tables Vol C Tables 4.2.6.8 and 6.1.1.4'
F F 0.0171 0.0103 'International Tables Vol C Tables 4.2.6.8 and 6.1.1.4'
I I -0.4742 1.8119 'International Tables Vol C Tables 4.2.6.8 and 6.1.1.4'
N N 0.0061 0.0033 'International Tables Vol C Tables 4.2.6.8 and 6.1.1.4'
O O 0.0106 0.0060 'International Tables Vol C Tables 4.2.6.8 and 6.1.1.4'

loop_
_geom_angle_atom_site_label_1
_geom_angle_atom_site_label_2
_geom_angle_atom_site_label_3
_geom_angle
_geom_angle_site_symmetry_1
_geom_angle_site_symmetry_3
_geom_angle_publ_flag
O1 Er1 I1 94.37(5) 2_656 . ?
O1 Er1 I1 94.37(5) . . ?
O1 Er1 O1 171.26(9) 2_656 . ?
O1 Er1 N2 96.32(7) 2_656 . ?
O1 Er1 N2 85.10(7) . . ?
O1 Er1 N2 85.10(7) 2_656 2_656 ?
O1 Er1 N2 96.32(7) . 2_656 ?
O1 Er1 N1 91.07(7) . . ?
O1 Er1 N1 82.72(7) . 2_656 ?
O1 Er1 N1 82.72(7) 2_656 . ?
O1 Er1 N1 91.07(7) 2_656 2_656 ?
O1 Er1 C7 90.98(7) 2_656 2_656 ?
O1 Er1 C7 86.42(7) . 2_656 ?
N2 Er1 I1 80.69(5) 2_656 . ?
N2 Er1 I1 80.69(5) . . ?
N2 Er1 N2 161.38(11) 2_656 . ?
N2 Er1 N1 142.82(7) 2_656 . ?
N2 Er1 N1 55.43(7) . . ?
N2 Er1 N1 142.82(7) . 2_656 ?
N2 Er1 N1 55.43(7) 2_656 2_656 ?
N2 Er1 C7 27.80(7) 2_656 2_656 ?
N2 Er1 C7 168.78(7) . 2_656 ?
N1 Er1 I1 135.11(5) 2_656 . ?
N1 Er1 I1 135.11(5) . . ?
N1 Er1 N1 89.77(10) 2_656 . ?
N1 Er1 C7 117.50(8) . 2_656 ?
N1 Er1 C7 27.96(7) 2_656 2_656 ?
C7 Er1 I1 107.31(5) 2_656 . ?
C14 O1 Er1 127.51(15) . . ?
C17 O1 Er1 123.90(15) . . ?
C17 O1 C14 107.86(19) . . ?
C7 N2 Er1 94.45(15) . . ?
C7 N2 C8 121.3(2) . . ?
C8 N2 Er1 141.55(17) . . ?
C6 N1 Er1 146.05(16) . . ?
C7 N1 Er1 92.50(16) . . ?
C7 N1 C6 119.0(2) . . ?
F1 C1 C6 116.7(2) . . ?
F1 C1 C2 118.8(2) . . ?
C2 C1 C6 124.5(2) . . ?
C1 C6 N1 121.2(2) . . ?
C1 C6 C5 114.4(2) . . ?
C5 C6 N1 124.4(2) . . ?
O1 C14 H14A 110.6 . . ?
O1 C14 H14B 110.6 . . ?
O1 C14 C15 105.8(2) . . ?
H14A C14 H14B 108.7 . . ?
C15 C14 H14A 110.6 . . ?
C15 C14 H14B 110.6 . . ?
N2 C7 N1 116.3(2) . . ?
N2 C7 H7 121.9 . . ?
N1 C7 H7 121.9 . . ?
C1 C2 H2 120.8 . . ?
C1 C2 C3 118.3(2) . . ?
C3 C2 H2 120.8 . . ?
F2 C5 C6 117.6(2) . . ?
F2 C5 C4 118.7(2) . . ?
C4 C5 C6 123.7(2) . . ?
C2 C3 H3 119.9 . . ?
C2 C3 C4 120.2(3) . . ?
C4 C3 H3 119.9 . . ?
F3 C9 C8 117.6(2) . . ?
F3 C9 C10 118.4(3) . . ?
C10 C9 C8 123.9(3) . . ?
C5 C4 C3 118.9(3) . . ?
C5 C4 H4 120.6 . . ?
C3 C4 H4 120.6 . . ?
C9 C8 N2 124.5(2) . . ?
C13 C8 N2 121.0(2) . . ?
C13 C8 C9 114.2(2) . . ?
C9 C10 H10 120.7 . . ?
C9 C10 C11 118.5(3) . . ?
C11 C10 H10 120.7 . . ?
F4 C13 C8 117.1(2) . . ?
F4 C13 C12 118.9(3) . . ?
C12 C13 C8 124.1(3) . . ?
H16A C16 H16B 109.2 . . ?
C17 C16 H16A 111.3 . . ?
C17 C16 H16B 111.3 . . ?
C17 C16 C15 102.2(2) . . ?
C15 C16 H16A 111.3 . . ?
C15 C16 H16B 111.3 . . ?
O1 C17 C16 103.7(2) . . ?
O1 C17 H17A 111.0 . . ?
O1 C17 H17B 111.0 . . ?
C16 C17 H17A 111.0 . . ?
C16 C17 H17B 111.0 . . ?
H17A C17 H17B 109.0 . . ?
C14 C15 H15A 110.9 . . ?
C14 C15 H15B 110.9 . . ?
C16 C15 C14 104.4(2) . . ?
C16 C15 H15A 110.9 . . ?
C16 C15 H15B 110.9 . . ?
H15A C15 H15B 108.9 . . ?
C10 C11 H11 119.8 . . ?
C12 C11 C10 120.4(3) . . ?
C12 C11 H11 119.8 . . ?
C13 C12 C11 118.8(3) . . ?
C13 C12 H12 120.6 . . ?
C11 C12 H12 120.6 . . ?

loop_
_geom_bond_atom_site_label_1
_geom_bond_atom_site_label_2
_geom_bond_distance
_geom_bond_site_symmetry_2
_geom_bond_publ_flag
Er1 I1 2.9879(3) . ?
Er1 O1 2.3010(17) 2_656 ?
Er1 O1 2.3010(17) . ?
Er1 N2 2.392(2) . ?
Er1 N2 2.391(2) 2_656 ?
Er1 N1 2.432(2) . ?
Er1 N1 2.432(2) 2_656 ?
Er1 C7 2.819(2) 2_656 ?
F1 C1 1.361(3) . ?
F2 C5 1.360(3) . ?
O1 C14 1.462(3) . ?
O1 C17 1.456(3) . ?
F3 C9 1.357(3) . ?
F4 C13 1.355(3) . ?
N2 C7 1.319(3) . ?
N2 C8 1.397(3) . ?
N1 C6 1.395(3) . ?
N1 C7 1.323(3) . ?
C1 C6 1.387(4) . ?
C1 C2 1.371(4) . ?
C6 C5 1.393(4) . ?
C14 H14A 0.9900 . ?
C14 H14B 0.9900 . ?
C14 C15 1.525(4) . ?
C7 H7 0.9500 . ?
C2 H2 0.9500 . ?
C2 C3 1.384(4) . ?
C5 C4 1.371(4) . ?
C3 H3 0.9500 . ?
C3 C4 1.384(4) . ?
C9 C8 1.393(4) . ?
C9 C10 1.379(4) . ?
C4 H4 0.9500 . ?
C8 C13 1.392(4) . ?
C10 H10 0.9500 . ?
C10 C11 1.380(4) . ?
C13 C12 1.372(4) . ?
C16 H16A 0.9900 . ?
C16 H16B 0.9900 . ?
C16 C17 1.497(4) . ?
C16 C15 1.517(4) . ?
C17 H17A 0.9900 . ?
C17 H17B 0.9900 . ?
C15 H15A 0.9900 . ?
C15 H15B 0.9900 . ?
C11 H11 0.9500 . ?
C11 C12 1.379(4) . ?
C12 H12 0.9500 . ?
